data_7709781
loop_
_publ_author_name
'Karumban, Kalai Selvan'
'Muley, Arabinda'
'Raut, Rajnikant'
'Gupta, Parth'
'Giri, Bishnubasu'
'Kumbhakar, Sadananda'
'Misra, Ashish'
'Maji, Somnath'

_publ_section_title
;
 Mononuclear Co(II) polypyridyl complexes: synthesis, molecular structure,
 DNA binding/cleavage, radical scavenging, docking studies and anticancer
 activities
;
_journal_name_full 'Dalton Transactions'
_journal_paper_doi 10.1039/D1DT04144D
_journal_year 2022
_chemical_formula_moiety 'C24 H21 Cl Co N4 O2, H2 O'
_chemical_formula_sum 'C24 H23 Cl Co N4 O3'
_chemical_formula_weight 509.84
_space_group_crystal_system monoclinic
_space_group_IT_number 14
_space_group_name_Hall '-P 2ybc'
_space_group_name_H-M_alt 'P 1 21/c 1'
_atom_sites_solution_hydrogens mixed
_atom_sites_solution_primary dual
_audit_creation_date 2021-08-20
_audit_creation_method
;
Olex2 1.5
(compiled 2021.07.19 svn.r715e62df for OlexSys, GUI svn.r6383)
;
_audit_update_record
;
2021-12-05 deposited with the CCDC.	2022-03-18 downloaded from the CCDC.
;
_cell_angle_alpha 90
_cell_angle_beta 108.507(5)
_cell_angle_gamma 90
_cell_formula_units_Z 4
_cell_length_a 11.4536(5)
_cell_length_b 13.5852(5)
_cell_length_c 15.5748(7)
_cell_measurement_reflns_used 2828
_cell_measurement_temperature 273
_cell_measurement_theta_max 68.5370
_cell_measurement_theta_min 4.4260
_cell_volume 2298.10(18)
_computing_cell_refinement 'CrysAlisPro 1.171.39.46e (Rigaku OD, 2018)'
_computing_data_collection 'CrysAlisPro 1.171.39.46e (Rigaku OD, 2018)'
_computing_data_reduction 'CrysAlisPro 1.171.39.46e (Rigaku OD, 2018)'
_computing_molecular_graphics 'Olex2 1.5 (Dolomanov et al., 2009)'
_computing_publication_material 'Olex2 1.5 (Dolomanov et al., 2009)'
_computing_structure_refinement 'SHELXL 2018/3 (Sheldrick, 2015)'
_computing_structure_solution 'SHELXT 2018/2 (Sheldrick, 2018)'
_diffrn_ambient_temperature 273
_diffrn_detector 'CCD plate'
_diffrn_detector_area_resol_mean 16.1293
_diffrn_detector_type Eos
_diffrn_measured_fraction_theta_full 0.998
_diffrn_measured_fraction_theta_max 0.985
_diffrn_measurement_details
;
List of Runs (angles in degrees, time in seconds):

  # Type    Start    End  Width  t~exp~   \w     \q     \k     \f   Frames
#--------------------------------------------------------------------------
  1  \w    -67.00 -31.00   1.00    1.05    --    0.00 -57.00 120.00   36
  2  \w    -12.00  30.00   1.00    1.05    --    0.00  57.00 -90.00   42
  3  \w    -10.00  20.00   1.00    1.05    --    0.00 -57.00 120.00   30
  4  \w     38.00  64.00   1.00    4.21    --   54.00  38.00 -90.00   26
  5  \w     38.00 113.00   1.00    4.21    --   54.00  57.00 -30.00   75
  6  \w     59.00 112.00   1.00    4.21    --   54.00-125.00 150.00   53
  7  \w     69.00 122.00   1.00    4.21    --   54.00  38.00 -90.00   53
  8  \w    -14.00  81.00   1.00    4.21    --   54.00 -38.00  90.00   95
  9  \w    104.00 130.00   1.00    4.21    --  108.00 -25.00 -60.00   26
 10  \w     81.00 172.00   1.00    4.21    --  108.00  38.00   0.00   91
 11  \w     60.00 103.00   1.00    4.21    --  108.00 -25.00 -60.00   43
 12  \w     57.00 146.00   1.00    4.21    --  108.00 178.00 150.00   89
 13  \w     57.00 137.00   1.00    4.21    --  108.00 -77.00-120.00   80
 14  \w     36.00 111.00   1.00    4.21    --  108.00-111.00 120.00   75
 15  \w     45.00  89.00   1.00    4.21    --  108.00 -63.00-180.00   44
 16  \w     94.00 130.00   1.00    4.21    --  108.00 -38.00 120.00   36
 17  \w     93.00 118.00   1.00    4.21    --  108.00 -63.00-180.00   25
 18  \w     54.00  79.00   1.00    4.21    --  108.00 -38.00 120.00   25
;
_diffrn_measurement_device 'four-circle diffractometer'
_diffrn_measurement_device_type 'SuperNova, Dual, Cu at home/near, Eos'
_diffrn_measurement_method '\w scans'
_diffrn_orient_matrix_type 'CrysAlisPro convention (1999,Acta A55,543-557)'
_diffrn_orient_matrix_UB_11 -0.1078026000
_diffrn_orient_matrix_UB_12 -0.0014155000
_diffrn_orient_matrix_UB_13 0.0390750000
_diffrn_orient_matrix_UB_21 0.0357040000
_diffrn_orient_matrix_UB_22 0.1039436000
_diffrn_orient_matrix_UB_23 0.0391275000
_diffrn_orient_matrix_UB_31 -0.0849442000
_diffrn_orient_matrix_UB_32 0.0453958000
_diffrn_orient_matrix_UB_33 -0.0884329000
_diffrn_radiation_monochromator mirror
_diffrn_radiation_probe x-ray
_diffrn_radiation_type 'Cu K\a'
_diffrn_radiation_wavelength 1.54184
_diffrn_reflns_av_R_equivalents 0.0272
_diffrn_reflns_av_unetI/netI 0.0394
_diffrn_reflns_Laue_measured_fraction_full 0.998
_diffrn_reflns_Laue_measured_fraction_max 0.985
_diffrn_reflns_limit_h_max 13
_diffrn_reflns_limit_h_min -13
_diffrn_reflns_limit_k_max 16
_diffrn_reflns_limit_k_min -12
_diffrn_reflns_limit_l_max 15
_diffrn_reflns_limit_l_min -18
_diffrn_reflns_number 8812
_diffrn_reflns_point_group_measured_fraction_full 0.998
_diffrn_reflns_point_group_measured_fraction_max 0.985
_diffrn_reflns_theta_full 67.684
_diffrn_reflns_theta_max 69.950
_diffrn_reflns_theta_min 4.422
_diffrn_source 'micro-focus sealed X-ray tube'
_diffrn_source_type 'SuperNova (Cu) X-ray Source'
_exptl_absorpt_coefficient_mu 7.209
_exptl_absorpt_correction_T_max 1.00000
_exptl_absorpt_correction_T_min 0.69826
_exptl_absorpt_correction_type multi-scan
_exptl_absorpt_process_details
;
CrysAlisPro 1.171.39.46e (Rigaku Oxford Diffraction, 2018)
Empirical absorption correction using spherical harmonics,
 implemented in SCALE3 ABSPACK scaling algorithm.
;
_exptl_crystal_colour 'clear pinkish pink'
_exptl_crystal_colour_lustre clear
_exptl_crystal_colour_modifier pinkish
_exptl_crystal_colour_primary pink
_exptl_crystal_density_diffrn 1.474
_exptl_crystal_description prism
_exptl_crystal_F_000 1052
_exptl_crystal_preparation 273
_exptl_crystal_recrystallization_method 273
_exptl_crystal_size_max 0.08
_exptl_crystal_size_mid 0.06
_exptl_crystal_size_min 0.04
_refine_diff_density_max 0.296
_refine_diff_density_min -0.384
_refine_diff_density_rms 0.045
_refine_ls_extinction_method none
_refine_ls_goodness_of_fit_ref 1.029
_refine_ls_hydrogen_treatment constr
_refine_ls_matrix_type full
_refine_ls_number_parameters 301
_refine_ls_number_reflns 4288
_refine_ls_number_restraints 0
_refine_ls_restrained_S_all 1.029
_refine_ls_R_factor_all 0.0565
_refine_ls_R_factor_gt 0.0383
_refine_ls_shift/su_max 0.002
_refine_ls_shift/su_mean 0.000
_refine_ls_structure_factor_coef Fsqd
_refine_ls_weighting_details 'w=1/[\s^2^(Fo^2^)+(0.0444P)^2^+0.2048P] where P=(Fo^2^+2Fc^2^)/3'
_refine_ls_weighting_scheme calc
_refine_ls_wR_factor_gt 0.0860
_refine_ls_wR_factor_ref 0.0938
_reflns_Friedel_coverage 0.000
_reflns_number_gt 3319
_reflns_number_total 4288
_reflns_threshold_expression 'I > 2\s(I)'
_cod_data_source_file d1dt04144d2.cif
_cod_data_source_block exp_8948
_cod_database_code 7709781
_shelx_shelxl_version_number 2018/3
_shelx_space_group_comment
;
The symmetry employed for this shelxl refinement is uniquely defined
by the following loop, which should always be used as a source of
symmetry information in preference to the above space-group names.
They are only intended as comments.
;
_shelx_estimated_absorpt_t_max 0.761
_shelx_estimated_absorpt_t_min 0.596
_olex2_refinement_description
;
1. Fixed Uiso
 At 1.2 times of:
  All C(H) groups, All C(H,H) groups
 At 1.5 times of:
  All O(H,H) groups
2.a Free rotating group:
 O3(H3A,H3B)
2.b Secondary CH2 refined with riding coordinates:
 C6(H6A,H6B), C13(H13A,H13B)
2.c Aromatic/amide H refined with riding coordinates:
 C15(H15), C18(H18), C4(H4), C17(H17), C1(H1), C16(H16), C8(H8), C3(H3),
 C2(H2), C22(H22), C12(H12), C11(H11), C10(H10), C19(H19), C21(H21), C9(H9),
 C20(H20)
;
_olex2_submission_special_instructions 'No special instructions were received'
_oxdiff_exptl_absorpt_empirical_details
;
Empirical correction (ABSPACK) includes:
- Absorption correction using spherical harmonics
- Frame scaling
;
_oxdiff_exptl_absorpt_empirical_full_max 1.621
_oxdiff_exptl_absorpt_empirical_full_min 0.705

loop_
_space_group_symop_operation_xyz
'x, y, z'
'-x, y+1/2, -z+1/2'
'-x, -y, -z'
'x, -y-1/2, z-1/2'

loop_
_atom_site_label
_atom_site_type_symbol
_atom_site_fract_x
_atom_site_fract_y
_atom_site_fract_z
_atom_site_U_iso_or_equiv
_atom_site_adp_type
_atom_site_occupancy
_atom_site_site_symmetry_order
_atom_site_calc_flag
_atom_site_refinement_flags_posn
_atom_site_refinement_flags_adp
_atom_site_refinement_flags_occupancy
_atom_site_disorder_assembly
_atom_site_disorder_group
Co1 Co 0.37373(4) 0.31351(3) 0.68781(3) 0.03372(12) Uani 1 1 d . . . . .
Cl1 Cl 0.48684(7) 0.37591(5) 0.83328(5) 0.0538(2) Uani 1 1 d . . . . .
O1 O 0.31295(17) 0.18518(12) 0.72506(13) 0.0443(4) Uani 1 1 d . . . . .
N1 N 0.52143(19) 0.23817(15) 0.66201(14) 0.0372(5) Uani 1 1 d . . . . .
N2 N 0.28767(18) 0.25653(14) 0.53992(14) 0.0345(5) Uani 1 1 d . . . . .
N4 N 0.20613(19) 0.36007(15) 0.70952(15) 0.0399(5) Uani 1 1 d . . . . .
O2 O 0.1655(2) 0.11475(15) 0.76750(14) 0.0621(6) Uani 1 1 d . . . . .
N3 N 0.38418(19) 0.43994(14) 0.61067(14) 0.0377(5) Uani 1 1 d . . . . .
C14 C 0.3456(2) 0.43103(18) 0.52026(17) 0.0362(6) Uani 1 1 d . . . . .
C7 C 0.1559(2) 0.24603(19) 0.51676(17) 0.0384(6) Uani 1 1 d . . . . .
C6 C 0.3559(2) 0.16304(18) 0.54299(18) 0.0396(6) Uani 1 1 d . . . . .
H6A H 0.344375 0.140655 0.481701 0.048 Uiso 1 1 calc R U . . .
H6B H 0.322864 0.113122 0.573364 0.048 Uiso 1 1 calc R U . . .
C23 C 0.1540(2) 0.2865(2) 0.74181(18) 0.0420(6) Uani 1 1 d . . . . .
C24 C 0.2141(3) 0.1873(2) 0.74517(17) 0.0429(6) Uani 1 1 d . . . . .
C5 C 0.4907(2) 0.17541(17) 0.59170(17) 0.0361(6) Uani 1 1 d . . . . .
C13 C 0.3233(3) 0.32870(18) 0.48132(18) 0.0411(6) Uani 1 1 d . . . . .
H13A H 0.258689 0.331459 0.423308 0.049 Uiso 1 1 calc R U . . .
H13B H 0.397599 0.305681 0.470546 0.049 Uiso 1 1 calc R U . . .
C15 C 0.3314(3) 0.5117(2) 0.4634(2) 0.0467(7) Uani 1 1 d . . . . .
H15 H 0.301789 0.503938 0.400901 0.056 Uiso 1 1 calc R U . . .
C18 C 0.4151(3) 0.53034(19) 0.64587(19) 0.0442(6) Uani 1 1 d . . . . .
H18 H 0.444038 0.537031 0.708519 0.053 Uiso 1 1 calc R U . . .
C4 C 0.5778(3) 0.12154(19) 0.56833(19) 0.0438(6) Uani 1 1 d . . . . .
H4 H 0.554285 0.079605 0.518587 0.053 Uiso 1 1 calc R U . . .
C17 C 0.4058(3) 0.6133(2) 0.5935(2) 0.0499(7) Uani 1 1 d . . . . .
H17 H 0.428826 0.674606 0.620026 0.060 Uiso 1 1 calc R U . . .
C1 C 0.6410(2) 0.2466(2) 0.7108(2) 0.0465(7) Uani 1 1 d . . . . .
H1 H 0.663143 0.290121 0.759416 0.056 Uiso 1 1 calc R U . . .
O3 O 0.2508(3) -0.0369(2) 0.6657(3) 0.1071(11) Uani 1 1 d G . . . .
H3A H 0.259382 -0.001493 0.712387 0.161 Uiso 1 1 d G U . . .
H3B H 0.321160 -0.050111 0.661356 0.161 Uiso 1 1 d G U . . .
C16 C 0.3617(3) 0.6033(2) 0.5011(2) 0.0526(8) Uani 1 1 d . . . . .
H16 H 0.352433 0.658376 0.464155 0.063 Uiso 1 1 calc R U . . .
C8 C 0.0991(3) 0.1572(2) 0.5214(2) 0.0528(8) Uani 1 1 d . . . . .
H8 H 0.146491 0.100715 0.539015 0.063 Uiso 1 1 calc R U . . .
C3 C 0.6997(3) 0.1301(2) 0.6189(2) 0.0555(8) Uani 1 1 d . . . . .
H3 H 0.759595 0.093721 0.604362 0.067 Uiso 1 1 calc R U . . .
C2 C 0.7316(3) 0.1936(2) 0.6917(2) 0.0560(8) Uani 1 1 d . . . . .
H2 H 0.813484 0.200432 0.727314 0.067 Uiso 1 1 calc R U . . .
C22 C 0.0531(3) 0.3010(3) 0.7697(2) 0.0611(9) Uani 1 1 d . . . . .
H22 H 0.019770 0.248966 0.793046 0.073 Uiso 1 1 calc R U . . .
C12 C 0.0808(3) 0.3285(2) 0.4918(2) 0.0540(8) Uani 1 1 d . . . . .
H12 H 0.116273 0.389350 0.488596 0.065 Uiso 1 1 calc R U . . .
C11 C -0.0451(3) 0.3218(3) 0.4717(2) 0.0661(9) Uani 1 1 d . . . . .
H11 H -0.093160 0.378200 0.456143 0.079 Uiso 1 1 calc R U . . .
C10 C -0.1001(3) 0.2326(3) 0.4745(3) 0.0696(10) Uani 1 1 d . . . . .
H10 H -0.185211 0.227655 0.459313 0.084 Uiso 1 1 calc R U . . .
C19 C 0.1551(3) 0.4494(2) 0.7034(2) 0.0562(8) Uani 1 1 d . . . . .
H19 H 0.190548 0.500987 0.681141 0.067 Uiso 1 1 calc R U . . .
C21 C 0.0016(3) 0.3937(3) 0.7629(3) 0.0733(10) Uani 1 1 d . . . . .
H21 H -0.066813 0.404971 0.781397 0.088 Uiso 1 1 calc R U . . .
C9 C -0.0273(3) 0.1516(3) 0.5001(3) 0.0693(10) Uani 1 1 d . . . . .
H9 H -0.063536 0.091013 0.503201 0.083 Uiso 1 1 calc R U . . .
C20 C 0.0526(3) 0.4686(3) 0.7285(2) 0.0674(9) Uani 1 1 d . . . . .
H20 H 0.018611 0.531423 0.722126 0.081 Uiso 1 1 calc R U . . .

loop_
_atom_site_aniso_label
_atom_site_aniso_U_11
_atom_site_aniso_U_22
_atom_site_aniso_U_33
_atom_site_aniso_U_23
_atom_site_aniso_U_13
_atom_site_aniso_U_12
Co1 0.0389(2) 0.0299(2) 0.0360(2) 0.00202(17) 0.01691(17) -0.00025(17)
Cl1 0.0657(5) 0.0564(4) 0.0388(4) -0.0070(3) 0.0159(3) -0.0006(3)
O1 0.0534(11) 0.0329(9) 0.0519(12) 0.0064(8) 0.0244(9) 0.0004(8)
N1 0.0373(12) 0.0353(11) 0.0400(12) -0.0015(9) 0.0136(10) -0.0015(9)
N2 0.0350(11) 0.0305(10) 0.0387(12) 0.0012(9) 0.0128(10) -0.0023(9)
N4 0.0414(12) 0.0376(11) 0.0450(13) -0.0007(10) 0.0200(11) -0.0006(10)
O2 0.0710(15) 0.0536(12) 0.0647(14) 0.0093(10) 0.0258(12) -0.0251(11)
N3 0.0420(12) 0.0324(11) 0.0427(13) 0.0011(9) 0.0190(10) -0.0034(9)
C14 0.0333(13) 0.0387(14) 0.0387(15) 0.0046(11) 0.0145(11) -0.0016(11)
C7 0.0323(14) 0.0441(14) 0.0357(14) -0.0004(11) 0.0064(11) -0.0030(11)
C6 0.0432(15) 0.0322(13) 0.0444(16) -0.0042(11) 0.0153(12) -0.0007(11)
C23 0.0375(14) 0.0522(16) 0.0382(15) 0.0005(12) 0.0147(12) -0.0061(12)
C24 0.0507(17) 0.0444(15) 0.0319(14) 0.0029(12) 0.0109(12) -0.0104(13)
C5 0.0400(14) 0.0309(12) 0.0404(15) 0.0035(11) 0.0169(12) -0.0014(10)
C13 0.0468(16) 0.0428(15) 0.0350(14) 0.0043(11) 0.0149(12) -0.0021(12)
C15 0.0471(16) 0.0485(16) 0.0463(16) 0.0110(13) 0.0172(13) 0.0005(13)
C18 0.0498(16) 0.0390(14) 0.0468(16) -0.0029(12) 0.0198(13) -0.0064(12)
C4 0.0498(16) 0.0388(14) 0.0467(16) -0.0010(12) 0.0208(14) 0.0060(12)
C17 0.0537(18) 0.0347(14) 0.069(2) 0.0017(13) 0.0295(16) -0.0033(12)
C1 0.0397(15) 0.0499(17) 0.0473(17) -0.0036(13) 0.0102(13) -0.0054(13)
O3 0.0769(19) 0.0618(18) 0.173(3) -0.0171(18) 0.026(2) 0.0045(15)
C16 0.0560(18) 0.0394(15) 0.069(2) 0.0189(14) 0.0287(16) 0.0022(13)
C8 0.0394(16) 0.0437(15) 0.072(2) 0.0004(14) 0.0124(15) -0.0081(13)
C3 0.0481(18) 0.0560(18) 0.069(2) 0.0075(16) 0.0279(16) 0.0139(15)
C2 0.0360(15) 0.0604(19) 0.069(2) 0.0039(16) 0.0126(14) 0.0009(14)
C22 0.0426(17) 0.079(2) 0.068(2) 0.0071(18) 0.0271(16) -0.0071(16)
C12 0.0437(17) 0.0496(17) 0.065(2) 0.0075(15) 0.0122(15) 0.0006(13)
C11 0.0436(18) 0.066(2) 0.084(3) 0.0099(18) 0.0142(17) 0.0121(16)
C10 0.0368(17) 0.082(2) 0.086(3) 0.002(2) 0.0133(17) -0.0053(17)
C19 0.0546(19) 0.0461(16) 0.076(2) 0.0019(15) 0.0319(17) 0.0092(14)
C21 0.0457(19) 0.097(3) 0.088(3) -0.009(2) 0.0372(19) 0.0074(19)
C9 0.0458(19) 0.059(2) 0.101(3) 0.0039(19) 0.0198(19) -0.0127(16)
C20 0.052(2) 0.066(2) 0.090(3) -0.0082(19) 0.0299(19) 0.0139(16)

loop_
_atom_type_symbol
_atom_type_description
_atom_type_scat_dispersion_real
_atom_type_scat_dispersion_imag
_atom_type_scat_source
C C 0.0181 0.0091 'International Tables Vol C Tables 4.2.6.8 and 6.1.1.4'
H H 0.0000 0.0000 'International Tables Vol C Tables 4.2.6.8 and 6.1.1.4'
Cl Cl 0.3639 0.7018 'International Tables Vol C Tables 4.2.6.8 and 6.1.1.4'
Co Co -2.3653 3.6143 'International Tables Vol C Tables 4.2.6.8 and 6.1.1.4'
N N 0.0311 0.0180 'International Tables Vol C Tables 4.2.6.8 and 6.1.1.4'
O O 0.0492 0.0322 'International Tables Vol C Tables 4.2.6.8 and 6.1.1.4'

loop_
_geom_angle_atom_site_label_1
_geom_angle_atom_site_label_2
_geom_angle_atom_site_label_3
_geom_angle
_geom_angle_site_symmetry_1
_geom_angle_site_symmetry_3
_geom_angle_publ_flag
O1 Co1 Cl1 99.57(6) . . ?
O1 Co1 N1 90.35(7) . . ?
O1 Co1 N2 85.49(7) . . ?
O1 Co1 N4 78.64(8) . . ?
O1 Co1 N3 160.71(8) . . ?
N1 Co1 Cl1 97.25(6) . . ?
N1 Co1 N2 76.42(8) . . ?
N1 Co1 N4 168.00(8) . . ?
N2 Co1 Cl1 172.01(5) . . ?
N4 Co1 Cl1 89.36(6) . . ?
N4 Co1 N2 97.74(8) . . ?
N3 Co1 Cl1 98.00(6) . . ?
N3 Co1 N1 95.26(8) . . ?
N3 Co1 N2 77.96(7) . . ?
N3 Co1 N4 93.71(8) . . ?
C24 O1 Co1 117.74(16) . . ?
C5 N1 Co1 116.23(17) . . ?
C5 N1 C1 118.1(2) . . ?
C1 N1 Co1 125.61(18) . . ?
C7 N2 Co1 111.13(15) . . ?
C7 N2 C6 114.96(19) . . ?
C7 N2 C13 112.5(2) . . ?
C6 N2 Co1 101.49(14) . . ?
C13 N2 Co1 106.02(14) . . ?
C13 N2 C6 109.92(19) . . ?
C23 N4 Co1 111.47(17) . . ?
C19 N4 Co1 130.42(19) . . ?
C19 N4 C23 117.8(2) . . ?
C14 N3 Co1 117.57(16) . . ?
C14 N3 C18 117.8(2) . . ?
C18 N3 Co1 124.26(18) . . ?
N3 C14 C13 117.6(2) . . ?
N3 C14 C15 122.2(2) . . ?
C15 C14 C13 120.2(2) . . ?
C8 C7 N2 123.0(2) . . ?
C8 C7 C12 117.3(2) . . ?
C12 C7 N2 119.7(2) . . ?
N2 C6 H6A 109.3 . . ?
N2 C6 H6B 109.3 . . ?
N2 C6 C5 111.6(2) . . ?
H6A C6 H6B 108.0 . . ?
C5 C6 H6A 109.3 . . ?
C5 C6 H6B 109.3 . . ?
N4 C23 C24 115.3(2) . . ?
N4 C23 C22 122.1(3) . . ?
C22 C23 C24 122.6(3) . . ?
O1 C24 C23 116.5(2) . . ?
O2 C24 O1 124.7(3) . . ?
O2 C24 C23 118.8(3) . . ?
N1 C5 C6 116.5(2) . . ?
N1 C5 C4 121.9(2) . . ?
C4 C5 C6 121.6(2) . . ?
N2 C13 C14 114.0(2) . . ?
N2 C13 H13A 108.7 . . ?
N2 C13 H13B 108.7 . . ?
C14 C13 H13A 108.7 . . ?
C14 C13 H13B 108.7 . . ?
H13A C13 H13B 107.6 . . ?
C14 C15 H15 120.6 . . ?
C16 C15 C14 118.8(3) . . ?
C16 C15 H15 120.6 . . ?
N3 C18 H18 118.5 . . ?
N3 C18 C17 123.0(3) . . ?
C17 C18 H18 118.5 . . ?
C5 C4 H4 120.2 . . ?
C3 C4 C5 119.6(3) . . ?
C3 C4 H4 120.2 . . ?
C18 C17 H17 120.9 . . ?
C16 C17 C18 118.3(3) . . ?
C16 C17 H17 120.9 . . ?
N1 C1 H1 118.7 . . ?
N1 C1 C2 122.6(3) . . ?
C2 C1 H1 118.7 . . ?
H3A O3 H3B 109.5 . . ?
C15 C16 H16 120.1 . . ?
C17 C16 C15 119.8(3) . . ?
C17 C16 H16 120.1 . . ?
C7 C8 H8 119.7 . . ?
C9 C8 C7 120.7(3) . . ?
C9 C8 H8 119.7 . . ?
C4 C3 H3 120.6 . . ?
C4 C3 C2 118.8(3) . . ?
C2 C3 H3 120.6 . . ?
C1 C2 C3 119.0(3) . . ?
C1 C2 H2 120.5 . . ?
C3 C2 H2 120.5 . . ?
C23 C22 H22 120.4 . . ?
C23 C22 C21 119.2(3) . . ?
C21 C22 H22 120.4 . . ?
C7 C12 H12 119.3 . . ?
C11 C12 C7 121.4(3) . . ?
C11 C12 H12 119.3 . . ?
C12 C11 H11 119.7 . . ?
C10 C11 C12 120.6(3) . . ?
C10 C11 H11 119.7 . . ?
C11 C10 H10 120.7 . . ?
C9 C10 C11 118.6(3) . . ?
C9 C10 H10 120.7 . . ?
N4 C19 H19 118.5 . . ?
N4 C19 C20 123.0(3) . . ?
C20 C19 H19 118.5 . . ?
C22 C21 H21 120.5 . . ?
C20 C21 C22 119.1(3) . . ?
C20 C21 H21 120.5 . . ?
C8 C9 H9 119.2 . . ?
C10 C9 C8 121.6(3) . . ?
C10 C9 H9 119.2 . . ?
C19 C20 H20 120.6 . . ?
C21 C20 C19 118.7(3) . . ?
C21 C20 H20 120.6 . . ?

loop_
_geom_bond_atom_site_label_1
_geom_bond_atom_site_label_2
_geom_bond_distance
_geom_bond_site_symmetry_2
_geom_bond_publ_flag
Co1 Cl1 2.3805(8) . ?
Co1 O1 2.0291(17) . ?
Co1 N1 2.122(2) . ?
Co1 N2 2.331(2) . ?
Co1 N4 2.147(2) . ?
Co1 N3 2.121(2) . ?
O1 C24 1.267(3) . ?
N1 C5 1.343(3) . ?
N1 C1 1.344(3) . ?
N2 C7 1.444(3) . ?
N2 C6 1.484(3) . ?
N2 C13 1.482(3) . ?
N4 C23 1.341(3) . ?
N4 C19 1.338(3) . ?
O2 C24 1.235(3) . ?
N3 C14 1.341(3) . ?
N3 C18 1.346(3) . ?
C14 C13 1.506(3) . ?
C14 C15 1.385(3) . ?
C7 C8 1.383(3) . ?
C7 C12 1.390(4) . ?
C6 H6A 0.9700 . ?
C6 H6B 0.9700 . ?
C6 C5 1.498(3) . ?
C23 C24 1.506(4) . ?
C23 C22 1.373(4) . ?
C5 C4 1.377(3) . ?
C13 H13A 0.9700 . ?
C13 H13B 0.9700 . ?
C15 H15 0.9300 . ?
C15 C16 1.372(4) . ?
C18 H18 0.9300 . ?
C18 C17 1.375(4) . ?
C4 H4 0.9300 . ?
C4 C3 1.373(4) . ?
C17 H17 0.9300 . ?
C17 C16 1.372(4) . ?
C1 H1 0.9300 . ?
C1 C2 1.372(4) . ?
O3 H3A 0.8506 . ?
O3 H3B 0.8492 . ?
C16 H16 0.9300 . ?
C8 H8 0.9300 . ?
C8 C9 1.380(4) . ?
C3 H3 0.9300 . ?
C3 C2 1.378(4) . ?
C2 H2 0.9300 . ?
C22 H22 0.9300 . ?
C22 C21 1.380(4) . ?
C12 H12 0.9300 . ?
C12 C11 1.378(4) . ?
C11 H11 0.9300 . ?
C11 C10 1.372(4) . ?
C10 H10 0.9300 . ?
C10 C9 1.362(5) . ?
C19 H19 0.9300 . ?
C19 C20 1.375(4) . ?
C21 H21 0.9300 . ?
C21 C20 1.364(5) . ?
C9 H9 0.9300 . ?
C20 H20 0.9300 . ?

loop_
_geom_torsion_atom_site_label_1
_geom_torsion_atom_site_label_2
_geom_torsion_atom_site_label_3
_geom_torsion_atom_site_label_4
_geom_torsion
_geom_torsion_site_symmetry_1
_geom_torsion_site_symmetry_2
_geom_torsion_site_symmetry_3
_geom_torsion_site_symmetry_4
_geom_torsion_publ_flag
Co1 O1 C24 O2 178.8(2) . . . . ?
Co1 O1 C24 C23 -1.8(3) . . . . ?
Co1 N1 C5 C6 -2.7(3) . . . . ?
Co1 N1 C5 C4 -179.52(18) . . . . ?
Co1 N1 C1 C2 178.2(2) . . . . ?
Co1 N2 C7 C8 -97.4(3) . . . . ?
Co1 N2 C7 C12 80.1(3) . . . . ?
Co1 N2 C6 C5 -44.0(2) . . . . ?
Co1 N2 C13 C14 -27.1(2) . . . . ?
Co1 N4 C23 C24 -6.8(3) . . . . ?
Co1 N4 C23 C22 173.2(2) . . . . ?
Co1 N4 C19 C20 -173.3(2) . . . . ?
Co1 N3 C14 C13 -12.5(3) . . . . ?
Co1 N3 C14 C15 170.29(19) . . . . ?
Co1 N3 C18 C17 -171.3(2) . . . . ?
N1 C5 C4 C3 1.3(4) . . . . ?
N1 C1 C2 C3 1.0(5) . . . . ?
N2 C7 C8 C9 178.8(3) . . . . ?
N2 C7 C12 C11 -178.1(3) . . . . ?
N2 C6 C5 N1 35.0(3) . . . . ?
N2 C6 C5 C4 -148.1(2) . . . . ?
N4 C23 C24 O1 6.0(4) . . . . ?
N4 C23 C24 O2 -174.5(2) . . . . ?
N4 C23 C22 C21 1.3(5) . . . . ?
N4 C19 C20 C21 1.3(5) . . . . ?
N3 C14 C13 N2 28.3(3) . . . . ?
N3 C14 C15 C16 2.2(4) . . . . ?
N3 C18 C17 C16 0.7(4) . . . . ?
C14 N3 C18 C17 1.7(4) . . . . ?
C14 C15 C16 C17 0.3(4) . . . . ?
C7 N2 C6 C5 -164.0(2) . . . . ?
C7 N2 C13 C14 94.5(3) . . . . ?
C7 C8 C9 C10 -0.5(6) . . . . ?
C7 C12 C11 C10 -1.0(5) . . . . ?
C6 N2 C7 C8 17.2(4) . . . . ?
C6 N2 C7 C12 -165.4(2) . . . . ?
C6 N2 C13 C14 -136.0(2) . . . . ?
C6 C5 C4 C3 -175.4(3) . . . . ?
C23 N4 C19 C20 -0.1(5) . . . . ?
C23 C22 C21 C20 0.0(5) . . . . ?
C24 C23 C22 C21 -178.7(3) . . . . ?
C5 N1 C1 C2 -0.3(4) . . . . ?
C5 C4 C3 C2 -0.6(4) . . . . ?
C13 N2 C7 C8 144.0(3) . . . . ?
C13 N2 C7 C12 -38.6(3) . . . . ?
C13 N2 C6 C5 67.9(3) . . . . ?
C13 C14 C15 C16 -174.9(3) . . . . ?
C15 C14 C13 N2 -154.4(2) . . . . ?
C18 N3 C14 C13 174.0(2) . . . . ?
C18 N3 C14 C15 -3.2(4) . . . . ?
C18 C17 C16 C15 -1.7(4) . . . . ?
C4 C3 C2 C1 -0.5(5) . . . . ?
C1 N1 C5 C6 176.0(2) . . . . ?
C1 N1 C5 C4 -0.9(4) . . . . ?
C8 C7 C12 C11 -0.6(5) . . . . ?
C22 C23 C24 O1 -173.9(3) . . . . ?
C22 C23 C24 O2 5.6(4) . . . . ?
C22 C21 C20 C19 -1.2(5) . . . . ?
C12 C7 C8 C9 1.3(5) . . . . ?
C12 C11 C10 C9 1.9(6) . . . . ?
C11 C10 C9 C8 -1.1(6) . . . . ?
C19 N4 C23 C24 178.7(2) . . . . ?
C19 N4 C23 C22 -1.3(4) . . . . ?
